data_4329262
loop_
_publ_author_name
'Ariane Perez-Gavilan'
'Patrick J. Carroll'
'Larry G. Sneddon'

_publ_section_title
;
 New Palladium-Catalyzed Cross-Coupling Routes to Carbon Functionalized
 Metallatricarbadecaboranes
;
_journal_name_full 'Inorganic Chemistry'
_journal_page_first 5903
_journal_page_last 5910
_journal_paper_doi 10.1021/ic300528h
_journal_volume 51
_journal_year 2012
_chemical_formula_sum 'C20 H23 B7 Fe'
_chemical_formula_weight 394.90
_space_group_IT_number 14
_symmetry_cell_setting monoclinic
_symmetry_Int_Tables_number 14
_symmetry_space_group_name_Hall '-P 2ybc'
_symmetry_space_group_name_H-M 'P 1 21/c 1'
_atom_sites_solution_hydrogens difmap
_atom_sites_solution_primary direct
_audit_creation_method SHELXL-97
_cell_angle_alpha 90.00
_cell_angle_beta 108.243(2)
_cell_angle_gamma 90.00
_cell_formula_units_Z 4
_cell_length_a 13.9279(7)
_cell_length_b 10.2317(5)
_cell_length_c 14.2707(7)
_cell_measurement_temperature 143(1)
_cell_volume 1931.44(17)
_computing_data_collection 'Bruker APEX2'
_computing_data_reduction 'Bruker SAINT'
_computing_structure_refinement 'SHELXL-97 (Sheldrick, 2008)'
_computing_structure_solution 'SHELXS-97 (Sheldrick, 2008)'
_diffrn_ambient_temperature 143(1)
_diffrn_measured_fraction_theta_full 0.996
_diffrn_measured_fraction_theta_max 0.996
_diffrn_measurement_device 'CCD Area Detector'
_diffrn_measurement_device_type 'Bruker APEXII'
_diffrn_measurement_method 'phi and omega scans'
_diffrn_radiation_monochromator graphite
_diffrn_radiation_source 'sealed tube'
_diffrn_radiation_type MoK\a
_diffrn_radiation_wavelength 0.71073
_diffrn_reflns_av_R_equivalents 0.0255
_diffrn_reflns_av_sigmaI/netI 0.0104
_diffrn_reflns_limit_h_max 18
_diffrn_reflns_limit_h_min -18
_diffrn_reflns_limit_k_max 13
_diffrn_reflns_limit_k_min -13
_diffrn_reflns_limit_l_max 18
_diffrn_reflns_limit_l_min -18
_diffrn_reflns_number 64504
_diffrn_reflns_theta_full 27.59
_diffrn_reflns_theta_max 27.59
_diffrn_reflns_theta_min 1.54
_exptl_absorpt_coefficient_mu 0.783
_exptl_absorpt_correction_T_max 0.7456
_exptl_absorpt_correction_T_min 0.6607
_exptl_absorpt_correction_type multi-scan
_exptl_absorpt_process_details '(SADABS; Sheldrick, 2007)'
_exptl_crystal_density_diffrn 1.358
_exptl_crystal_F_000 816
_exptl_crystal_size_max 0.40
_exptl_crystal_size_mid 0.15
_exptl_crystal_size_min 0.06
_refine_diff_density_max 0.338
_refine_diff_density_min -0.220
_refine_diff_density_rms 0.042
_refine_ls_extinction_method none
_refine_ls_goodness_of_fit_ref 0.977
_refine_ls_hydrogen_treatment refall
_refine_ls_matrix_type full
_refine_ls_number_parameters 346
_refine_ls_number_reflns 4467
_refine_ls_number_restraints 0
_refine_ls_restrained_S_all 0.977
_refine_ls_R_factor_all 0.0256
_refine_ls_R_factor_gt 0.0229
_refine_ls_shift/su_max 0.002
_refine_ls_shift/su_mean 0.000
_refine_ls_structure_factor_coef Fsqd
_refine_ls_weighting_details 'calc w=1/[\s^2^(Fo^2^)+(0.0306P)^2^+1.0687P] where P=(Fo^2^+2Fc^2^)/3'
_refine_ls_weighting_scheme calc
_refine_ls_wR_factor_gt 0.0599
_refine_ls_wR_factor_ref 0.0621
_reflns_number_gt 4136
_reflns_number_total 4467
_reflns_threshold_expression >2sigma(I)
_cod_data_source_file ic300528h_si_002_8.cif
_cod_data_source_block UP3405(Cmpd15)
_cod_original_sg_symbol_H-M 'P 21/c '
_cod_database_code 4329262

loop_
_symmetry_equiv_pos_as_xyz
'x, y, z'
'-x, y+1/2, -z+1/2'
'-x, -y, -z'
'x, -y-1/2, z-1/2'

loop_
_atom_site_label
_atom_site_type_symbol
_atom_site_fract_x
_atom_site_fract_y
_atom_site_fract_z
_atom_site_U_iso_or_equiv
_atom_site_adp_type
_atom_site_occupancy
_atom_site_symmetry_multiplicity
_atom_site_calc_flag
Fe1 Fe 0.759337(12) 0.127000(15) 0.654221(11) 0.01757(6) Uani 1 1 d
C2 C 0.72338(8) 0.24906(11) 0.54170(8) 0.0179(2) Uani 1 1 d
C3 C 0.89916(9) 0.15402(13) 0.73837(10) 0.0269(3) Uani 1 1 d
C4 C 0.82068(9) 0.19441(12) 0.53417(9) 0.0222(2) Uani 1 1 d
B5 B 0.74856(10) 0.34353(14) 0.63494(10) 0.0226(3) Uani 1 1 d
B6 B 0.84910(11) 0.29037(15) 0.74637(10) 0.0273(3) Uani 1 1 d
B7 B 0.91538(10) 0.13128(15) 0.63535(11) 0.0269(3) Uani 1 1 d
B8 B 0.80671(11) 0.36700(14) 0.53866(11) 0.0257(3) Uani 1 1 d
B9 B 0.96435(11) 0.27556(17) 0.71206(12) 0.0317(3) Uani 1 1 d
B10 B 0.92516(11) 0.29110(16) 0.58388(12) 0.0302(3) Uani 1 1 d
B11 B 0.87696(11) 0.40087(15) 0.65965(12) 0.0300(3) Uani 1 1 d
C12 C 0.62899(8) 0.24667(11) 0.45544(8) 0.0186(2) Uani 1 1 d
C13 C 0.61079(9) 0.15172(11) 0.38176(9) 0.0207(2) Uani 1 1 d
C14 C 0.52535(9) 0.15793(12) 0.29902(9) 0.0214(2) Uani 1 1 d
C15 C 0.45523(8) 0.25954(11) 0.28597(8) 0.0197(2) Uani 1 1 d
C16 C 0.47271(9) 0.35246(12) 0.36128(9) 0.0218(2) Uani 1 1 d
C17 C 0.55763(9) 0.34604(12) 0.44420(9) 0.0212(2) Uani 1 1 d
C18 C 0.36569(9) 0.26867(11) 0.19569(9) 0.0212(2) Uani 1 1 d
C19 C 0.36476(10) 0.20633(13) 0.10830(9) 0.0258(2) Uani 1 1 d
C20 C 0.27907(11) 0.20887(14) 0.02563(10) 0.0315(3) Uani 1 1 d
C21 C 0.19341(10) 0.27537(15) 0.02824(10) 0.0343(3) Uani 1 1 d
C22 C 0.19385(10) 0.34053(15) 0.11330(11) 0.0318(3) Uani 1 1 d
C23 C 0.27891(9) 0.33702(13) 0.19655(10) 0.0256(2) Uani 1 1 d
C24 C 0.73904(10) -0.07272(12) 0.66501(9) 0.0252(2) Uani 1 1 d
C25 C 0.65587(10) -0.01719(13) 0.59154(10) 0.0268(3) Uani 1 1 d
C26 C 0.61174(10) 0.07836(13) 0.63786(11) 0.0298(3) Uani 1 1 d
C27 C 0.66780(11) 0.08144(13) 0.73924(10) 0.0304(3) Uani 1 1 d
C28 C 0.74556(10) -0.01244(13) 0.75589(9) 0.0270(3) Uani 1 1 d
H3 H 0.9310(13) 0.1030(17) 0.7934(13) 0.039(4) Uiso 1 1 d
H4 H 0.8182(11) 0.1511(15) 0.4727(11) 0.026(4) Uiso 1 1 d
H5 H 0.6884(11) 0.4076(15) 0.6445(11) 0.027(4) Uiso 1 1 d
H6 H 0.8428(13) 0.3271(18) 0.8176(13) 0.043(5) Uiso 1 1 d
H7 H 0.9562(12) 0.0524(16) 0.6173(12) 0.036(4) Uiso 1 1 d
H8 H 0.7864(11) 0.4275(16) 0.4749(11) 0.031(4) Uiso 1 1 d
H9 H 1.0420(13) 0.2929(17) 0.7565(12) 0.041(5) Uiso 1 1 d
H10 H 0.9764(12) 0.3094(17) 0.5419(12) 0.037(4) Uiso 1 1 d
H11 H 0.8976(12) 0.5035(17) 0.6750(12) 0.037(4) Uiso 1 1 d
H13 H 0.6564(11) 0.0822(15) 0.3868(11) 0.025(4) Uiso 1 1 d
H14 H 0.5138(11) 0.0898(15) 0.2513(11) 0.023(3) Uiso 1 1 d
H16 H 0.4277(11) 0.4248(16) 0.3546(11) 0.027(4) Uiso 1 1 d
H17 H 0.5675(11) 0.4126(15) 0.4917(11) 0.025(4) Uiso 1 1 d
H19 H 0.4236(12) 0.1607(16) 0.1036(11) 0.030(4) Uiso 1 1 d
H20 H 0.2823(13) 0.1623(17) -0.0335(12) 0.036(4) Uiso 1 1 d
H21 H 0.1346(14) 0.2770(18) -0.0290(13) 0.047(5) Uiso 1 1 d
H22 H 0.1358(14) 0.3862(17) 0.1178(13) 0.039(5) Uiso 1 1 d
H23 H 0.2764(12) 0.3775(15) 0.2531(12) 0.028(4) Uiso 1 1 d
H24 H 0.7834(12) -0.1347(15) 0.6553(11) 0.029(4) Uiso 1 1 d
H25 H 0.6360(12) -0.0411(16) 0.5251(12) 0.034(4) Uiso 1 1 d
H26 H 0.5573(14) 0.1335(17) 0.6082(13) 0.040(5) Uiso 1 1 d
H27 H 0.6581(13) 0.1375(16) 0.7867(13) 0.037(5) Uiso 1 1 d
H28 H 0.7959(12) -0.0293(16) 0.8164(12) 0.033(4) Uiso 1 1 d

loop_
_atom_site_aniso_label
_atom_site_aniso_U_11
_atom_site_aniso_U_22
_atom_site_aniso_U_33
_atom_site_aniso_U_23
_atom_site_aniso_U_13
_atom_site_aniso_U_12
Fe1 0.01718(9) 0.01712(9) 0.01910(9) 0.00123(6) 0.00670(6) 0.00108(6)
C2 0.0178(5) 0.0160(5) 0.0200(5) 0.0007(4) 0.0062(4) -0.0001(4)
C3 0.0201(6) 0.0310(7) 0.0258(6) 0.0047(5) 0.0018(5) 0.0006(5)
C4 0.0194(5) 0.0248(6) 0.0236(5) 0.0008(5) 0.0085(4) 0.0008(4)
B5 0.0226(6) 0.0195(6) 0.0242(6) -0.0029(5) 0.0053(5) -0.0001(5)
B6 0.0254(7) 0.0304(7) 0.0228(6) -0.0029(5) 0.0030(5) -0.0021(6)
B7 0.0172(6) 0.0304(7) 0.0320(7) 0.0029(6) 0.0063(5) 0.0028(5)
B8 0.0253(7) 0.0222(7) 0.0288(7) 0.0034(5) 0.0073(5) -0.0047(5)
B9 0.0203(6) 0.0364(8) 0.0337(8) 0.0011(6) 0.0019(6) -0.0048(6)
B10 0.0202(6) 0.0358(8) 0.0349(8) 0.0041(6) 0.0090(6) -0.0049(6)
B11 0.0254(7) 0.0270(7) 0.0331(7) -0.0014(6) 0.0028(6) -0.0075(6)
C12 0.0185(5) 0.0177(5) 0.0199(5) 0.0017(4) 0.0065(4) -0.0002(4)
C13 0.0214(5) 0.0166(5) 0.0237(5) 0.0002(4) 0.0067(4) 0.0028(4)
C14 0.0237(6) 0.0179(5) 0.0223(5) -0.0018(4) 0.0069(4) -0.0009(4)
C15 0.0185(5) 0.0192(5) 0.0215(5) 0.0023(4) 0.0064(4) -0.0021(4)
C16 0.0207(5) 0.0194(5) 0.0258(6) 0.0008(4) 0.0080(5) 0.0035(4)
C17 0.0226(5) 0.0195(5) 0.0219(5) -0.0020(4) 0.0073(4) 0.0017(4)
C18 0.0202(5) 0.0182(5) 0.0240(5) 0.0044(4) 0.0051(4) -0.0036(4)
C19 0.0268(6) 0.0247(6) 0.0247(6) 0.0036(5) 0.0065(5) -0.0022(5)
C20 0.0350(7) 0.0337(7) 0.0229(6) 0.0038(5) 0.0047(5) -0.0074(6)
C21 0.0257(6) 0.0430(8) 0.0283(6) 0.0107(6) -0.0001(5) -0.0078(6)
C22 0.0195(6) 0.0350(7) 0.0383(7) 0.0103(6) 0.0054(5) -0.0005(5)
C23 0.0219(6) 0.0247(6) 0.0291(6) 0.0034(5) 0.0066(5) -0.0016(5)
C24 0.0321(6) 0.0172(6) 0.0291(6) 0.0020(5) 0.0135(5) 0.0006(5)
C25 0.0282(6) 0.0239(6) 0.0274(6) 0.0015(5) 0.0077(5) -0.0084(5)
C26 0.0207(6) 0.0269(6) 0.0451(8) 0.0093(6) 0.0148(5) -0.0007(5)
C27 0.0384(7) 0.0253(6) 0.0376(7) 0.0000(5) 0.0264(6) -0.0017(5)
C28 0.0352(7) 0.0238(6) 0.0242(6) 0.0043(5) 0.0125(5) -0.0022(5)

loop_
_atom_type_symbol
_atom_type_description
_atom_type_scat_dispersion_real
_atom_type_scat_dispersion_imag
_atom_type_scat_source
C C 0.0033 0.0016 'International Tables Vol C Tables 4.2.6.8 and 6.1.1.4'
H H 0.0000 0.0000 'International Tables Vol C Tables 4.2.6.8 and 6.1.1.4'
B B 0.0013 0.0007 'International Tables Vol C Tables 4.2.6.8 and 6.1.1.4'
Fe Fe 0.3463 0.8444 'International Tables Vol C Tables 4.2.6.8 and 6.1.1.4'

loop_
_geom_angle_atom_site_label_1
_geom_angle_atom_site_label_2
_geom_angle_atom_site_label_3
_geom_angle
C3 Fe1 C2 111.09(5)
C3 Fe1 C26 150.39(6)
C2 Fe1 C26 94.06(5)
C3 Fe1 C25 142.38(6)
C2 Fe1 C25 97.77(5)
C26 Fe1 C25 40.44(6)
C3 Fe1 C27 110.40(6)
C2 Fe1 C27 125.05(5)
C26 Fe1 C27 40.06(6)
C25 Fe1 C27 67.53(5)
C3 Fe1 C24 103.04(5)
C2 Fe1 C24 132.73(5)
C26 Fe1 C24 67.39(5)
C25 Fe1 C24 40.02(5)
C27 Fe1 C24 67.14(5)
C3 Fe1 C28 87.73(5)
C2 Fe1 C28 160.85(5)
C26 Fe1 C28 66.86(5)
C25 Fe1 C28 66.93(5)
C27 Fe1 C28 39.69(5)
C24 Fe1 C28 39.70(5)
C3 Fe1 B5 87.20(5)
C2 Fe1 B5 43.98(5)
C26 Fe1 B5 101.54(5)
C25 Fe1 B5 130.26(5)
C27 Fe1 B5 105.42(5)
C24 Fe1 B5 168.87(5)
C28 Fe1 B5 138.37(5)
C3 Fe1 C4 83.22(5)
C2 Fe1 C4 41.00(4)
C26 Fe1 C4 126.34(5)
C25 Fe1 C4 105.65(5)
C27 Fe1 C4 165.10(5)
C24 Fe1 C4 116.85(5)
C28 Fe1 C4 151.55(5)
B5 Fe1 C4 68.20(5)
C3 Fe1 B6 43.41(5)
C2 Fe1 B6 87.62(5)
C26 Fe1 B6 126.83(6)
C25 Fe1 B6 166.22(5)
C27 Fe1 B6 99.00(6)
C24 Fe1 B6 138.79(5)
C28 Fe1 B6 104.89(5)
B5 Fe1 B6 48.54(5)
C4 Fe1 B6 86.75(5)
C3 Fe1 B7 42.84(5)
C2 Fe1 B7 84.25(5)
C26 Fe1 B7 161.89(6)
C25 Fe1 B7 121.81(6)
C27 Fe1 B7 149.46(6)
C24 Fe1 B7 100.68(5)
C28 Fe1 B7 113.28(5)
B5 Fe1 B7 89.78(5)
C4 Fe1 B7 45.43(5)
B6 Fe1 B7 71.20(6)
C12 C2 C4 121.10(10)
C12 C2 B5 127.25(10)
C4 C2 B5 108.57(9)
C12 C2 B8 115.24(9)
C4 C2 B8 67.68(8)
B5 C2 B8 67.25(8)
C12 C2 Fe1 126.48(8)
C4 C2 Fe1 79.48(7)
B5 C2 Fe1 76.73(7)
B8 C2 Fe1 118.26(8)
B7 C3 B6 113.20(11)
B7 C3 B9 69.43(10)
B6 C3 B9 68.76(10)
B7 C3 Fe1 79.19(7)
B6 C3 Fe1 78.03(7)
B9 C3 Fe1 118.58(9)
B7 C3 H3 122.4(11)
B6 C3 H3 122.6(11)
B9 C3 H3 117.6(11)
Fe1 C3 H3 123.9(11)
C2 C4 B10 115.02(10)
C2 C4 B7 122.95(10)
B10 C4 B7 63.18(8)
C2 C4 B8 61.08(8)
B10 C4 B8 60.13(8)
B7 C4 B8 113.58(10)
C2 C4 Fe1 59.52(6)
B10 C4 Fe1 109.67(8)
B7 C4 Fe1 68.00(6)
B8 C4 Fe1 101.82(7)
C2 C4 H4 117.1(9)
B10 C4 H4 114.9(9)
B7 C4 H4 112.4(9)
B8 C4 H4 120.7(9)
Fe1 C4 H4 129.2(9)
C2 B5 B11 107.79(10)
C2 B5 B8 58.79(8)
B11 B5 B8 57.09(8)
C2 B5 B6 116.83(10)
B11 B5 B6 59.29(8)
B8 B5 B6 107.08(10)
C2 B5 Fe1 59.28(6)
B11 B5 Fe1 105.88(8)
B8 B5 Fe1 101.30(8)
B6 B5 Fe1 66.22(6)
C2 B5 H5 119.1(8)
B11 B5 H5 121.7(8)
B8 B5 H5 123.4(8)
B6 B5 H5 118.0(8)
Fe1 B5 H5 126.7(8)
C3 B6 B11 108.00(11)
C3 B6 B9 57.47(9)
B11 B6 B9 58.16(9)
C3 B6 B5 115.59(10)
B11 B6 B5 59.45(8)
B9 B6 B5 106.73(10)
C3 B6 Fe1 58.56(7)
B11 B6 Fe1 105.31(8)
B9 B6 Fe1 98.98(8)
B5 B6 Fe1 65.25(6)
C3 B6 H6 121.8(9)
B11 B6 H6 120.6(10)
B9 B6 H6 126.9(9)
B5 B6 H6 115.7(9)
Fe1 B6 H6 126.7(9)
C3 B7 C4 115.20(10)
C3 B7 B10 107.21(11)
C4 B7 B10 57.66(8)
C3 B7 B9 57.28(9)
C4 B7 B9 103.82(10)
B10 B7 B9 57.07(8)
C3 B7 Fe1 57.97(6)
C4 B7 Fe1 66.57(6)
B10 B7 Fe1 105.13(8)
B9 B7 Fe1 97.78(8)
C3 B7 H7 125.6(9)
C4 B7 H7 113.8(9)
B10 B7 H7 118.1(9)
B9 B7 H7 128.8(9)
Fe1 B7 H7 128.1(9)
C2 B8 B11 107.25(10)
C2 B8 B10 104.46(10)
B11 B8 B10 63.19(9)
C2 B8 C4 51.25(6)
B11 B8 C4 101.56(10)
B10 B8 C4 58.19(8)
C2 B8 B5 53.96(7)
B11 B8 B5 61.25(8)
B10 B8 B5 104.72(10)
C4 B8 B5 88.61(8)
C2 B8 H8 116.0(8)
B11 B8 H8 130.7(9)
B10 B8 H8 122.7(8)
C4 B8 H8 123.4(9)
B5 B8 H8 131.5(8)
C3 B9 B10 107.05(11)
C3 B9 B11 106.75(10)
B10 B9 B11 62.72(9)
C3 B9 B6 53.77(8)
B10 B9 B6 105.12(10)
B11 B9 B6 60.37(9)
C3 B9 B7 53.29(8)
B10 B9 B7 60.83(9)
B11 B9 B7 104.66(10)
B6 B9 B7 91.89(9)
C3 B9 H9 120.6(9)
B10 B9 H9 121.7(9)
B11 B9 H9 124.0(9)
B6 B9 H9 129.0(9)
B7 B9 H9 126.6(9)
C4 B10 B9 109.08(10)
C4 B10 B8 61.68(8)
B9 B10 B8 112.07(11)
C4 B10 B7 59.16(8)
B9 B10 B7 62.11(9)
B8 B10 B7 111.52(10)
C4 B10 B11 100.24(10)
B9 B10 B11 59.18(9)
B8 B10 B11 57.84(8)
B7 B10 B11 103.09(10)
C4 B10 H10 119.4(9)
B9 B10 H10 123.5(9)
B8 B10 H10 115.3(9)
B7 B10 H10 121.8(9)
B11 B10 H10 130.5(9)
B8 B11 B9 112.12(11)
B8 B11 B6 112.48(10)
B9 B11 B6 61.47(9)
B8 B11 B5 61.66(8)
B9 B11 B5 110.83(11)
B6 B11 B5 61.26(8)
B8 B11 B10 58.97(9)
B9 B11 B10 58.10(9)
B6 B11 B10 102.61(10)
B5 B11 B10 102.08(10)
B8 B11 H11 115.0(9)
B9 B11 H11 120.6(9)
B6 B11 H11 124.3(9)
B5 B11 H11 122.2(9)
B10 B11 H11 126.0(9)
C13 C12 C17 117.76(10)
C13 C12 C2 122.54(10)
C17 C12 C2 119.62(10)
C14 C13 C12 120.88(11)
C14 C13 H13 118.5(9)
C12 C13 H13 120.7(9)
C13 C14 C15 121.56(11)
C13 C14 H14 118.8(9)
C15 C14 H14 119.6(9)
C14 C15 C16 117.19(10)
C14 C15 C18 121.52(10)
C16 C15 C18 121.29(10)
C17 C16 C15 121.33(11)
C17 C16 H16 118.6(9)
C15 C16 H16 120.0(9)
C16 C17 C12 121.24(11)
C16 C17 H17 118.2(9)
C12 C17 H17 120.5(9)
C19 C18 C23 117.98(11)
C19 C18 C15 120.98(11)
C23 C18 C15 121.02(11)
C20 C19 C18 120.94(12)
C20 C19 H19 118.2(9)
C18 C19 H19 120.9(9)
C21 C20 C19 120.29(13)
C21 C20 H20 122.2(10)
C19 C20 H20 117.5(10)
C20 C21 C22 119.57(12)
C20 C21 H21 119.9(11)
C22 C21 H21 120.5(11)
C21 C22 C23 120.37(13)
C21 C22 H22 121.7(10)
C23 C22 H22 117.9(10)
C22 C23 C18 120.82(13)
C22 C23 H23 118.9(10)
C18 C23 H23 120.3(10)
C28 C24 C25 107.89(12)
C28 C24 Fe1 70.56(7)
C25 C24 Fe1 69.43(7)
C28 C24 H24 125.6(10)
C25 C24 H24 126.4(10)
Fe1 C24 H24 123.4(10)
C24 C25 C26 107.70(12)
C24 C25 Fe1 70.54(7)
C26 C25 Fe1 69.61(7)
C24 C25 H25 124.1(10)
C26 C25 H25 128.2(10)
Fe1 C25 H25 125.0(10)
C27 C26 C25 108.08(12)
C27 C26 Fe1 70.49(7)
C25 C26 Fe1 69.95(7)
C27 C26 H26 124.1(11)
C25 C26 H26 127.7(11)
Fe1 C26 H26 123.2(11)
C28 C27 C26 107.83(12)
C28 C27 Fe1 70.78(7)
C26 C27 Fe1 69.46(7)
C28 C27 H27 125.2(11)
C26 C27 H27 126.9(10)
Fe1 C27 H27 123.0(11)
C27 C28 C24 108.49(12)
C27 C28 Fe1 69.53(7)
C24 C28 Fe1 69.74(7)
C27 C28 H28 126.2(10)
C24 C28 H28 125.2(10)
Fe1 C28 H28 124.0(10)

loop_
_geom_bond_atom_site_label_1
_geom_bond_atom_site_label_2
_geom_bond_distance
Fe1 C3 1.9613(12)
Fe1 C2 1.9712(11)
Fe1 C26 2.0561(12)
Fe1 C25 2.0606(13)
Fe1 C27 2.0696(13)
Fe1 C24 2.0752(13)
Fe1 C28 2.0860(12)
Fe1 B5 2.2317(14)
Fe1 C4 2.2488(12)
Fe1 B6 2.2488(15)
Fe1 B7 2.2726(14)
C2 C12 1.4936(15)
C2 C4 1.5007(15)
C2 B5 1.5923(17)
C2 B8 1.6842(17)
C3 B7 1.573(2)
C3 B6 1.580(2)
C3 B9 1.651(2)
C3 H3 0.932(17)
C4 B10 1.7184(19)
C4 B7 1.7462(19)
C4 B8 1.7800(19)
C4 H4 0.973(15)
B5 B11 1.809(2)
B5 B8 1.816(2)
B5 B6 1.842(2)
B5 H5 1.106(15)
B6 B11 1.806(2)
B6 B9 1.825(2)
B6 H6 1.112(18)
B7 B10 1.815(2)
B7 B9 1.837(2)
B7 H7 1.064(17)
B8 B11 1.732(2)
B8 B10 1.754(2)
B8 H8 1.063(16)
B9 B10 1.745(2)
B9 B11 1.765(2)
B9 H9 1.084(17)
B10 B11 1.826(2)
B10 H10 1.082(17)
B11 H11 1.093(17)
C12 C13 1.3954(16)
C12 C17 1.3955(16)
C13 C14 1.3908(16)
C13 H13 0.941(15)
C14 C15 1.3983(16)
C14 H14 0.953(15)
C15 C16 1.3980(16)
C15 C18 1.4893(15)
C16 C17 1.3882(16)
C16 H16 0.955(16)
C17 H17 0.940(15)
C18 C19 1.3973(17)
C18 C23 1.3997(17)
C19 C20 1.3912(17)
C19 H19 0.964(16)
C20 C21 1.384(2)
C20 H20 0.983(17)
C21 C22 1.383(2)
C21 H21 0.960(18)
C22 C23 1.3911(18)
C22 H22 0.953(18)
C23 H23 0.917(16)
C24 C28 1.4131(18)
C24 C25 1.4154(18)
C24 H24 0.926(16)
C25 C26 1.423(2)
C25 H25 0.933(17)
C26 C27 1.413(2)
C26 H26 0.934(18)
C27 C28 1.4110(19)
C27 H27 0.929(17)
C28 H28 0.942(16)
